data_2017493
loop_
_publ_author_name
'Zhang, Fan'
'Jiao, Zhi-Wei'
'Shen, De-Zhong'
'Shen, Guang-Qiu'
'Wang, Xiao-Qing'

_publ_section_title
;
 CdZn~2~KB~2~O~6~F, a new fluoride borate crystal
;
_journal_coeditor_code SQ3218
_journal_issue 1
_journal_name_full 'Acta Crystallographica Section C'
_journal_page_first i1
_journal_page_last i3
_journal_paper_doi 10.1107/S0108270109050069
_journal_volume 66
_journal_year 2010
_chemical_formula_iupac 'Cd Zn2 K B2 O6 F'
_chemical_formula_moiety 'B2 Cd F O6 Zn2 - , K +'
_chemical_formula_sum 'B2 Cd F K O6 Zn2'
_chemical_formula_weight 418.86
_chemical_name_systematic
;
cadmium dizinc potassium borate fluoride
;
_space_group_IT_number 163
_symmetry_cell_setting trigonal
_symmetry_space_group_name_Hall '-P 3 2c'
_symmetry_space_group_name_H-M 'P -3 1 c'
_atom_sites_solution_primary direct
_atom_sites_solution_secondary difmap
_audit_creation_method SHELXL97
_cell_angle_alpha 90.00
_cell_angle_beta 90.00
_cell_angle_gamma 120.00
_cell_formula_units_Z 2
_cell_length_a 5.0381(6)
_cell_length_b 5.0381(6)
_cell_length_c 15.1550(19)
_cell_measurement_reflns_used 32
_cell_measurement_temperature 295(2)
_cell_measurement_theta_max 23.03
_cell_measurement_theta_min 4.86
_cell_volume 333.13(7)
_computing_cell_refinement 'XSCANS (Bruker, 1997)'
_computing_data_collection 'XSCANS (Bruker, 1997)'
_computing_data_reduction 'XSCANS (Bruker, 1997)'
_computing_molecular_graphics 'SHELXTL (Sheldrick, 2008)'
_computing_publication_material 'SHELXTL (Sheldrick, 2008)'
_computing_structure_refinement 'SHELXL97 (Sheldrick, 2008)'
_computing_structure_solution 'SHELXS97 (Sheldrick, 2008)'
_diffrn_ambient_temperature 295(2)
_diffrn_measured_fraction_theta_full 1.000
_diffrn_measured_fraction_theta_max 1.000
_diffrn_measurement_device_type 'Bruker P4'
_diffrn_measurement_method \w
_diffrn_radiation_monochromator graphite
_diffrn_radiation_source 'sealed tube'
_diffrn_radiation_type MoK\a
_diffrn_radiation_wavelength 0.71073
_diffrn_reflns_av_R_equivalents 0.0531
_diffrn_reflns_av_sigmaI/netI 0.0308
_diffrn_reflns_limit_h_max 8
_diffrn_reflns_limit_h_min -8
_diffrn_reflns_limit_k_max 8
_diffrn_reflns_limit_k_min -8
_diffrn_reflns_limit_l_max 25
_diffrn_reflns_limit_l_min -25
_diffrn_reflns_number 2534
_diffrn_reflns_theta_full 37.48
_diffrn_reflns_theta_max 37.48
_diffrn_reflns_theta_min 2.69
_diffrn_standards_decay_% 0
_diffrn_standards_interval_count 97
_diffrn_standards_number 3
_exptl_absorpt_coefficient_mu 10.932
_exptl_absorpt_correction_T_max 0.335
_exptl_absorpt_correction_T_min 0.243
_exptl_absorpt_correction_type empirical
_exptl_absorpt_process_details '(North <i>et al.</i>,  1968)'
_exptl_crystal_colour colourless
_exptl_crystal_density_diffrn 4.176
_exptl_crystal_density_method 'not measured'
_exptl_crystal_description block
_exptl_crystal_F_000 388
_exptl_crystal_size_max 0.14
_exptl_crystal_size_mid 0.1
_exptl_crystal_size_min 0.1
_refine_diff_density_max 1.549
_refine_diff_density_min -2.288
_refine_ls_extinction_coef 0.0201(17)
_refine_ls_extinction_expression Fc^*^=kFc[1+0.001xFc^2^\l^3^/sin(2\q)]^-1/4^
_refine_ls_extinction_method 'SHELXL97 (Sheldrick, 2008)'
_refine_ls_goodness_of_fit_ref 1.034
_refine_ls_matrix_type full
_refine_ls_number_parameters 23
_refine_ls_number_reflns 599
_refine_ls_number_restraints 0
_refine_ls_restrained_S_all 1.034
_refine_ls_R_factor_all 0.0400
_refine_ls_R_factor_gt 0.0374
_refine_ls_shift/su_max 0.000
_refine_ls_shift/su_mean 0.000
_refine_ls_structure_factor_coef Fsqd
_refine_ls_weighting_details 'calc w = 1/[\s^2^(Fo^2^)+(0.0015P)^2^+4.4689P] where P=(Fo^2^+2Fc^2^)/3'
_refine_ls_weighting_scheme calc
_refine_ls_wR_factor_gt 0.0816
_refine_ls_wR_factor_ref 0.0829
_reflns_number_gt 547
_reflns_number_total 599
_reflns_threshold_expression I>2\s(I)
_cod_data_source_file sq3218.cif
_cod_data_source_block I
_cod_depositor_comments
;
The following automatic conversions were performed:
'_geom_bond_publ_flag' value 'No' changed to 'no' according to
'/home/saulius/struct/CIF-dictionaries/cif_core.dic' dictionary named
'cif_core.dic' version 2.4.1 from 2010-06-29 (26
times).

'_geom_bond_publ_flag' value 'Yes' changed to 'yes' according to
'/home/saulius/struct/CIF-dictionaries/cif_core.dic' dictionary named
'cif_core.dic' version 2.4.1 from 2010-06-29 (6 times).

Automatic conversion script
Id: cif_fix_enum 1527 2010-12-29 10:47:43Z saulius 

The following automatic conversions were performed:

'_geom_bond_publ_flag' value 'No' changed to 'no' according to
/home/saulius/struct/CIF-dictionaries/cif_core.dic dictionary named
'cif_core.dic' version 2.4.1 from 2010-06-29 (26
times).

'_geom_bond_publ_flag' value 'Yes' changed to 'yes'
according to /home/saulius/struct/CIF-dictionaries/cif_core.dic
dictionary named 'cif_core.dic' version 2.4.1 from 2010-06-29 (6
times).

Automatic conversion script
Id: cif_fix_values 1715 2011-07-08 13:25:40Z adriana 
;
_cod_original_sg_symbol_H-M P-31c
_cod_database_code 2017493
_cod_database_fobs_code 2017493

loop_
_symmetry_equiv_pos_as_xyz
'x, y, z'
'-y, x-y, z'
'-x+y, -x, z'
'-y, -x, -z+1/2'
'-x+y, y, -z+1/2'
'x, x-y, -z+1/2'
'-x, -y, -z'
'y, -x+y, -z'
'x-y, x, -z'
'y, x, z-1/2'
'x-y, -y, z-1/2'
'-x, -x+y, z-1/2'

loop_
_atom_site_type_symbol
_atom_site_label
_atom_site_fract_x
_atom_site_fract_y
_atom_site_fract_z
_atom_site_U_iso_or_equiv
_atom_site_adp_type
_atom_site_calc_flag
_atom_site_refinement_flags
_atom_site_occupancy
_atom_site_disorder_assembly
_atom_site_disorder_group
Cd Cd1 0.0000 0.0000 0.5000 0.01415(15) Uani d S 1 . .
Zn Zn1 0.3333 0.6667 0.38347(5) 0.01304(16) Uani d S 1 . .
K K1 0.0000 1.0000 0.2500 0.0247(4) Uani d S 1 . .
F F1 0.3333 0.6667 0.2500 0.0320(15) Uani d S 1 . .
B B1 0.6667 0.3333 0.4055(4) 0.0145(10) Uani d S 1 . .
O O1 0.3844(6) 0.3166(6) 0.40507(17) 0.0181(5) Uani d . 1 . .

loop_
_atom_site_aniso_label
_atom_site_aniso_U_11
_atom_site_aniso_U_22
_atom_site_aniso_U_33
_atom_site_aniso_U_12
_atom_site_aniso_U_13
_atom_site_aniso_U_23
Cd1 0.01407(18) 0.01407(18) 0.0143(2) 0.00704(9) 0.000 0.000
Zn1 0.0119(2) 0.0119(2) 0.0153(3) 0.00596(10) 0.000 0.000
K1 0.0266(6) 0.0266(6) 0.0209(8) 0.0133(3) 0.000 0.000
F1 0.041(2) 0.041(2) 0.014(2) 0.0204(12) 0.000 0.000
B1 0.0153(15) 0.0153(15) 0.013(2) 0.0077(7) 0.000 0.000
O1 0.0146(10) 0.0176(10) 0.0234(11) 0.0090(9) 0.0023(8) 0.0037(9)

loop_
_atom_type_symbol
_atom_type_description
_atom_type_scat_dispersion_real
_atom_type_scat_dispersion_imag
_atom_type_scat_source
B B 0.0013 0.0007 'International Tables Vol C Tables 4.2.6.8 and 6.1.1.4'
O O 0.0106 0.0060 'International Tables Vol C Tables 4.2.6.8 and 6.1.1.4'
F F 0.0171 0.0103 'International Tables Vol C Tables 4.2.6.8 and 6.1.1.4'
K K 0.2009 0.2494 'International Tables Vol C Tables 4.2.6.8 and 6.1.1.4'
Zn Zn 0.2839 1.4301 'International Tables Vol C Tables 4.2.6.8 and 6.1.1.4'
Cd Cd -0.8075 1.2024 'International Tables Vol C Tables 4.2.6.8 and 6.1.1.4'

loop_
_geom_angle_atom_site_label_1
_geom_angle_atom_site_label_2
_geom_angle_atom_site_label_3
_geom_angle_site_symmetry_1
_geom_angle_site_symmetry_3
_geom_angle
_geom_angle_publ_flag
O1 Cd1 O1 8_556 2 180.0000(10) ?
O1 Cd1 O1 8_556 7_556 84.93(10) ?
O1 Cd1 O1 2 7_556 95.07(10) ?
O1 Cd1 O1 8_556 9_556 84.93(10) ?
O1 Cd1 O1 2 9_556 95.07(10) ?
O1 Cd1 O1 7_556 9_556 84.93(10) ?
O1 Cd1 O1 8_556 3 95.07(10) ?
O1 Cd1 O1 2 3 84.93(10) ?
O1 Cd1 O1 7_556 3 95.07(10) ?
O1 Cd1 O1 9_556 3 180.0 ?
O1 Cd1 O1 8_556 . 95.08(10) ?
O1 Cd1 O1 2 . 84.92(10) ?
O1 Cd1 O1 7_556 . 180.0 ?
O1 Cd1 O1 9_556 . 95.08(10) ?
O1 Cd1 O1 3 . 84.92(10) ?
O1 Cd1 K1 8_556 7_566 51.22(7) ?
O1 Cd1 K1 2 7_566 128.78(7) ?
O1 Cd1 K1 7_556 7_566 51.22(7) ?
O1 Cd1 K1 9_556 7_566 51.22(7) ?
O1 Cd1 K1 3 7_566 128.78(7) ?
O1 Cd1 K1 . 7_566 128.78(7) ?
O1 Cd1 K1 8_556 1_545 128.78(7) ?
O1 Cd1 K1 2 1_545 51.22(7) ?
O1 Cd1 K1 7_556 1_545 128.78(7) ?
O1 Cd1 K1 9_556 1_545 128.78(7) ?
O1 Cd1 K1 3 1_545 51.22(7) ?
O1 Cd1 K1 . 1_545 51.22(7) ?
K1 Cd1 K1 7_566 1_545 180.0 ?
O1 Zn1 O1 3_565 2_665 117.19(5) ?
O1 Zn1 O1 3_565 . 117.19(5) ?
O1 Zn1 O1 2_665 . 117.19(5) ?
O1 Zn1 F1 3_565 . 99.75(8) ?
O1 Zn1 F1 2_665 . 99.75(8) ?
O1 Zn1 F1 . . 99.75(8) ?
O1 Zn1 K1 3_565 1_545 90.12(8) ?
O1 Zn1 K1 2_665 1_545 147.13(8) ?
O1 Zn1 K1 . 1_545 56.50(8) ?
F1 Zn1 K1 . 1_545 55.184(10) ?
O1 Zn1 K1 3_565 . 56.50(8) ?
O1 Zn1 K1 2_665 . 90.12(8) ?
O1 Zn1 K1 . . 147.13(9) ?
F1 Zn1 K1 . . 55.184(10) ?
K1 Zn1 K1 1_545 . 90.633(14) ?
O1 Zn1 K1 3_565 1_655 147.13(8) ?
O1 Zn1 K1 2_665 1_655 56.50(8) ?
O1 Zn1 K1 . 1_655 90.12(8) ?
F1 Zn1 K1 . 1_655 55.184(10) ?
K1 Zn1 K1 1_545 1_655 90.633(15) ?
K1 Zn1 K1 . 1_655 90.633(15) ?
F1 K1 F1 1_565 1_455 120.0 ?
F1 K1 F1 1_565 . 120.0 ?
F1 K1 F1 1_455 . 120.0 ?
F1 K1 O1 1_565 5_565 62.13(5) ?
F1 K1 O1 1_455 5_565 84.25(5) ?
F1 K1 O1 . 5_565 124.59(5) ?
F1 K1 O1 1_565 2_565 84.25(5) ?
F1 K1 O1 1_455 2_565 62.13(5) ?
F1 K1 O1 . 2_565 124.59(5) ?
O1 K1 O1 5_565 2_565 110.82(10) ?
F1 K1 O1 1_565 4_565 124.59(5) ?
F1 K1 O1 1_455 4_565 62.13(5) ?
F1 K1 O1 . 4_565 84.25(5) ?
O1 K1 O1 5_565 4_565 63.31(8) ?
O1 K1 O1 2_565 4_565 124.25(11) ?
F1 K1 O1 1_565 1_565 62.13(5) ?
F1 K1 O1 1_455 1_565 124.59(5) ?
F1 K1 O1 . 1_565 84.25(5) ?
O1 K1 O1 5_565 1_565 124.25(11) ?
O1 K1 O1 2_565 1_565 63.31(8) ?
O1 K1 O1 4_565 1_565 168.50(11) ?
F1 K1 O1 1_565 6_565 84.25(5) ?
F1 K1 O1 1_455 6_565 124.59(5) ?
F1 K1 O1 . 6_565 62.12(5) ?
O1 K1 O1 5_565 6_565 63.31(8) ?
O1 K1 O1 2_565 6_565 168.51(11) ?
O1 K1 O1 4_565 6_565 63.31(8) ?
O1 K1 O1 1_565 6_565 110.82(10) ?
F1 K1 O1 1_565 3_565 124.59(5) ?
F1 K1 O1 1_455 3_565 84.25(5) ?
F1 K1 O1 . 3_565 62.12(5) ?
O1 K1 O1 5_565 3_565 168.51(11) ?
O1 K1 O1 2_565 3_565 63.31(8) ?
O1 K1 O1 4_565 3_565 110.82(10) ?
O1 K1 O1 1_565 3_565 63.31(8) ?
O1 K1 O1 6_565 3_565 124.25(11) ?
F1 K1 Zn1 1_565 . 114.236(3) ?
F1 K1 Zn1 1_455 . 114.236(4) ?
F1 K1 Zn1 . . 34.816(10) ?
O1 K1 Zn1 5_565 . 156.96(5) ?
O1 K1 Zn1 2_565 . 90.68(5) ?
O1 K1 Zn1 4_565 . 111.83(5) ?
O1 K1 Zn1 1_565 . 57.56(5) ?
O1 K1 Zn1 6_565 . 94.03(5) ?
O1 K1 Zn1 3_565 . 33.07(5) ?
F1 K1 Zn1 1_565 1_565 34.816(10) ?
F1 K1 Zn1 1_455 1_565 114.237(3) ?
F1 K1 Zn1 . 1_565 114.236(3) ?
O1 K1 Zn1 5_565 1_565 94.03(5) ?
O1 K1 Zn1 2_565 1_565 57.56(5) ?
O1 K1 Zn1 4_565 1_565 156.96(5) ?
O1 K1 Zn1 1_565 1_565 33.07(5) ?
O1 K1 Zn1 6_565 1_565 111.84(5) ?
O1 K1 Zn1 3_565 1_565 90.68(5) ?
Zn1 K1 Zn1 . 1_565 90.632(14) ?
F1 K1 Zn1 1_565 4_565 114.237(3) ?
F1 K1 Zn1 1_455 4_565 34.816(10) ?
F1 K1 Zn1 . 4_565 114.236(3) ?
O1 K1 Zn1 5_565 4_565 57.56(5) ?
O1 K1 Zn1 2_565 4_565 94.03(5) ?
O1 K1 Zn1 4_565 4_565 33.07(5) ?
O1 K1 Zn1 1_565 4_565 156.96(5) ?
O1 K1 Zn1 6_565 4_565 90.68(5) ?
O1 K1 Zn1 3_565 4_565 111.84(5) ?
Zn1 K1 Zn1 . 4_565 131.528(6) ?
Zn1 K1 Zn1 1_565 4_565 131.529(6) ?
Zn1 F1 Zn1 . 4_665 180.0 ?
Zn1 F1 K1 . . 90.0 ?
Zn1 F1 K1 4_665 . 90.0 ?
Zn1 F1 K1 . 1_655 90.0 ?
Zn1 F1 K1 4_665 1_655 90.0 ?
K1 F1 K1 . 1_655 120.0 ?
Zn1 F1 K1 . 1_545 90.0 ?
Zn1 F1 K1 4_665 1_545 90.0 ?
K1 F1 K1 . 1_545 120.0 ?
K1 F1 K1 1_655 1_545 120.0 ?
O1 B1 O1 3_665 . 119.999(6) ?
O1 B1 O1 3_665 2_655 119.997(6) ?
O1 B1 O1 . 2_655 119.998(6) ?
B1 O1 Zn1 . . 123.19(18) ?
B1 O1 Cd1 . . 121.6(2) ?
Zn1 O1 Cd1 . . 106.79(12) ?
B1 O1 K1 . 1_545 114.4(3) ?
Zn1 O1 K1 . 1_545 90.43(9) ?
Cd1 O1 K1 . 1_545 91.48(9) ?

loop_
_geom_bond_atom_site_label_1
_geom_bond_atom_site_label_2
_geom_bond_site_symmetry_2
_geom_bond_distance
_geom_bond_publ_flag
Cd1 O1 8_556 2.297(3) no
Cd1 O1 2 2.297(3) no
Cd1 O1 7_556 2.297(3) no
Cd1 O1 9_556 2.297(3) no
Cd1 O1 3 2.297(3) no
Cd1 O1 . 2.297(3) yes
Cd1 K1 7_566 3.7888(5) no
Cd1 K1 1_545 3.7888(5) no
Zn1 O1 3_565 1.933(3) no
Zn1 O1 2_665 1.933(3) no
Zn1 O1 . 1.933(3) yes
Zn1 F1 . 2.0228(7) yes
Zn1 K1 1_545 3.5430(5) no
Zn1 K1 . 3.5430(5) no
Zn1 K1 1_655 3.5430(5) no
K1 F1 1_565 2.9087(3) no
K1 F1 1_455 2.9087(3) no
K1 F1 . 2.9087(3) yes
K1 O1 5_565 2.954(3) yes
K1 O1 2_565 2.954(3) no
K1 O1 4_565 2.955(3) no
K1 O1 1_565 2.955(3) no
K1 O1 6_565 2.955(3) no
K1 O1 3_565 2.955(3) no
K1 Zn1 1_565 3.5430(5) no
K1 Zn1 4_565 3.5430(5) no
F1 Zn1 4_665 2.0228(7) no
F1 K1 1_655 2.9087(3) no
F1 K1 1_545 2.9087(3) no
B1 O1 3_665 1.382(3) no
B1 O1 . 1.382(3) yes
B1 O1 2_655 1.382(3) no
O1 K1 1_545 2.954(3) no
